data_7203622
loop_
_publ_author_name
'Kalf, Irmgard'
'Braun, Michaela'
'Wang, Yutian'
'Englert, Ulli'

_publ_section_title
;
 Homo- and heterochiral coordination polymers of silver with
 diaminocyclohexane as bridging ligand: The effect of chirality on
 argentophilic interactions
;
_journal_issue 12
_journal_name_full CrystEngComm
_journal_page_first 916
_journal_paper_doi 10.1039/b612027j
_journal_volume 8
_journal_year 2006
_chemical_absolute_configuration rmad
_chemical_formula_moiety '2(C8 H17 Ag N2 O2), H2 O'
_chemical_formula_sum 'C16 H36 Ag2 N4 O5'
_chemical_formula_weight 580.23
_chemical_name_common '(Ag(SS-chxn))COO\\times0.5 H2O'
_chemical_name_systematic
;
?
;
_space_group_IT_number 5
_symmetry_cell_setting monoclinic
_symmetry_space_group_name_Hall 'C 2y'
_symmetry_space_group_name_H-M 'C 1 2 1'
_atom_sites_solution_hydrogens geom
_atom_sites_solution_primary direct
_atom_sites_solution_secondary difmap
_audit_creation_method SHELXL-97
_cell_angle_alpha 90.00
_cell_angle_beta 128.451(2)
_cell_angle_gamma 90.00
_cell_formula_units_Z 2
_cell_length_a 19.8677(14)
_cell_length_b 5.2047(4)
_cell_length_c 13.8276(10)
_cell_measurement_reflns_used 5407
_cell_measurement_temperature 130(2)
_cell_measurement_theta_max 29.00
_cell_measurement_theta_min 2.62
_cell_volume 1119.77(15)
_computing_cell_refinement SMART
_computing_data_collection 'SMART (Bruker, 2001)'
_computing_data_reduction 'SAINT (Bruker, 1999)'
_computing_molecular_graphics 'PLATON (Spek, 1990)'
_computing_structure_refinement 'SHELXL-97 (Sheldrick, 1997)'
_computing_structure_solution 'SHELXS-97 (Sheldrick, 1990)'
_diffrn_ambient_temperature 130(2)
_diffrn_measured_fraction_theta_full .975
_diffrn_measured_fraction_theta_max .975
_diffrn_measurement_device_type 'CCD area detector'
_diffrn_measurement_method 'omega scans'
_diffrn_radiation_monochromator graphite
_diffrn_radiation_source 'fine-focus sealed tube'
_diffrn_radiation_type MoK\a
_diffrn_radiation_wavelength 0.71073
_diffrn_reflns_av_R_equivalents 0.0277
_diffrn_reflns_av_sigmaI/netI 0.0303
_diffrn_reflns_limit_h_max 25
_diffrn_reflns_limit_h_min -26
_diffrn_reflns_limit_k_max 7
_diffrn_reflns_limit_k_min -7
_diffrn_reflns_limit_l_max 18
_diffrn_reflns_limit_l_min -18
_diffrn_reflns_number 7583
_diffrn_reflns_theta_full 29.03
_diffrn_reflns_theta_max 29.03
_diffrn_reflns_theta_min 2.62
_exptl_absorpt_coefficient_mu 1.780
_exptl_absorpt_correction_T_max 0.98
_exptl_absorpt_correction_T_min 0.51
_exptl_absorpt_correction_type multi-scan
_exptl_absorpt_process_details 'SADABS (1996)'
_exptl_crystal_colour yellow
_exptl_crystal_density_diffrn 1.721
_exptl_crystal_density_method 'not measured'
_exptl_crystal_description plate
_exptl_crystal_F_000 588
_exptl_crystal_size_max 0.44
_exptl_crystal_size_mid 0.24
_exptl_crystal_size_min 0.01
_refine_diff_density_max .947
_refine_diff_density_min -.295
_refine_diff_density_rms .094
_refine_ls_abs_structure_details 'Flack H D (1983), Acta Cryst. A39, 876-881'
_refine_ls_abs_structure_Flack -0.01(3)
_refine_ls_extinction_method none
_refine_ls_goodness_of_fit_ref 1.043
_refine_ls_hydrogen_treatment constr
_refine_ls_matrix_type full
_refine_ls_number_parameters 124
_refine_ls_number_reflns 2857
_refine_ls_number_restraints 1
_refine_ls_restrained_S_all 1.043
_refine_ls_R_factor_all 0.0262
_refine_ls_R_factor_gt 0.0254
_refine_ls_shift/su_max 0.001
_refine_ls_shift/su_mean 0.000
_refine_ls_structure_factor_coef Fsqd
_refine_ls_weighting_details 'calc w=1/[\s^2^(Fo^2^)+(0.0450P)^2^+0.0000P] where P=(Fo^2^+2Fc^2^)/3'
_refine_ls_weighting_scheme calc
_refine_ls_wR_factor_gt 0.0649
_refine_ls_wR_factor_ref 0.0656
_reflns_number_gt 2783
_reflns_number_total 2857
_reflns_threshold_expression >2sigma(I)
_cod_data_source_file b612027j.txt
_cod_data_source_block 1
_cod_depositor_comments
;
The following automatic conversions were performed:
'_symmetry_cell_setting' value 'Monoclinic' changed to 'monoclinic'
according to '/home/saulius/struct/CIF-dictionaries/cif_core.dic'
dictionary named 'cif_core.dic' version 2.4.1 from 2010-06-29.

Automatic conversion script
Id: cif_fix_enum 1527 2010-12-29 10:47:43Z saulius 
;
_cod_original_cell_volume 1119.77(14)
_cod_original_sg_symbol_H-M 'C2 '
_cod_database_code 7203622

loop_
_symmetry_equiv_pos_as_xyz
'x, y, z'
'-x, y, -z'
'x+1/2, y+1/2, z'
'-x+1/2, y+1/2, -z'

loop_
_atom_site_label
_atom_site_type_symbol
_atom_site_fract_x
_atom_site_fract_y
_atom_site_fract_z
_atom_site_U_iso_or_equiv
_atom_site_adp_type
_atom_site_occupancy
_atom_site_symmetry_multiplicity
_atom_site_calc_flag
_atom_site_refinement_flags
_atom_site_disorder_assembly
_atom_site_disorder_group
Ag1 Ag 0.332115(9) 0.82522(6) 0.419778(13) 0.02217(7) Uani 1 1 d . . .
O1 O 0.37806(11) 1.0960(4) 0.59806(17) 0.0240(4) Uani 1 1 d . . .
O2 O 0.50600(13) 0.9610(4) 0.6622(2) 0.0284(4) Uani 1 1 d . . .
N1 N 0.26242(13) 0.4751(4) 0.39277(18) 0.0183(4) Uani 1 1 d . . .
H1A H 0.2993 0.3653 0.4573 0.022 Uiso 1 1 calc R . .
H1B H 0.2190 0.5160 0.3964 0.022 Uiso 1 1 calc R . .
N2 N 0.36571(13) 0.1594(5) 0.3575(2) 0.0199(4) Uani 1 1 d . . .
H2A H 0.4001 0.2692 0.4232 0.024 Uiso 1 1 calc R . .
H2B H 0.3971 0.1023 0.3335 0.024 Uiso 1 1 calc R . .
C1 C 0.22459(13) 0.3372(8) 0.27594(19) 0.0174(4) Uani 1 1 d . . .
H1 H 0.2067 0.1626 0.2825 0.021 Uiso 1 1 calc R . .
C2 C 0.29064(14) 0.3035(8) 0.25453(19) 0.0181(5) Uani 1 1 d . . .
H2 H 0.3105 0.4777 0.2514 0.022 Uiso 1 1 calc R . .
C3 C 0.25173(18) 0.1686(6) 0.1327(3) 0.0274(6) Uani 1 1 d . . .
H3A H 0.2950 0.1595 0.1190 0.033 Uiso 1 1 calc R . .
H3B H 0.2360 -0.0093 0.1367 0.033 Uiso 1 1 calc R . .
C4 C 0.17264(16) 0.3082(12) 0.0255(2) 0.0330(6) Uani 1 1 d . . .
H4A H 0.1469 0.2097 -0.0514 0.040 Uiso 1 1 calc R . .
H4B H 0.1896 0.4790 0.0156 0.040 Uiso 1 1 calc R . .
C5 C 0.10619(15) 0.3420(11) 0.0457(2) 0.0312(6) Uani 1 1 d . . .
H5A H 0.0839 0.1716 0.0453 0.037 Uiso 1 1 calc R . .
H5B H 0.0574 0.4446 -0.0228 0.037 Uiso 1 1 calc R . .
C6 C 0.14502(16) 0.4766(6) 0.1683(2) 0.0246(5) Uani 1 1 d . . .
H6A H 0.1605 0.6550 0.1645 0.030 Uiso 1 1 calc R . .
H6B H 0.1017 0.4842 0.1819 0.030 Uiso 1 1 calc R . .
C7 C 0.45890(16) 1.1098(5) 0.6677(2) 0.0200(5) Uani 1 1 d . . .
C8 C 0.50002(18) 1.3312(17) 0.7594(3) 0.0311(6) Uani 1 1 d . . .
H8A H 0.5599 1.2886 0.8278 0.047 Uiso 1 1 calc R . .
H8B H 0.4685 1.3607 0.7915 0.047 Uiso 1 1 calc R . .
H8C H 0.4981 1.4870 0.7179 0.047 Uiso 1 1 calc R . .
O3 O 0.0000 0.1106(6) 0.5000 0.0321(6) Uani 1 2 d S . .
H3O H 0.0026 0.1918 0.5486 0.039 Uiso 1 1 d R . .

loop_
_atom_site_aniso_label
_atom_site_aniso_U_11
_atom_site_aniso_U_22
_atom_site_aniso_U_33
_atom_site_aniso_U_23
_atom_site_aniso_U_13
_atom_site_aniso_U_12
Ag1 0.01972(10) 0.01720(10) 0.02958(10) -0.00150(14) 0.01533(8) -0.00007(13)
O1 0.0191(8) 0.0319(11) 0.0228(9) -0.0022(8) 0.0139(7) -0.0047(8)
O2 0.0267(10) 0.0275(11) 0.0387(11) -0.0009(9) 0.0242(9) -0.0014(9)
N1 0.0166(9) 0.0219(11) 0.0204(9) -0.0010(8) 0.0134(8) 0.0024(8)
N2 0.0154(9) 0.0215(11) 0.0249(10) -0.0034(8) 0.0136(9) 0.0005(8)
C1 0.0153(8) 0.0189(11) 0.0195(8) -0.0010(14) 0.0116(7) -0.0024(15)
C2 0.0183(9) 0.0186(13) 0.0219(9) -0.0026(12) 0.0147(8) -0.0012(12)
C3 0.0258(13) 0.0365(16) 0.0256(13) -0.0086(11) 0.0188(12) -0.0044(12)
C4 0.0301(12) 0.0505(19) 0.0210(10) -0.0061(19) 0.0173(9) -0.008(2)
C5 0.0185(10) 0.0453(19) 0.0216(10) 0.0026(18) 0.0084(9) -0.0002(19)
C6 0.0180(11) 0.0289(15) 0.0254(12) 0.0036(11) 0.0127(10) 0.0035(10)
C7 0.0227(12) 0.0182(12) 0.0237(12) 0.0008(9) 0.0166(10) -0.0033(9)
C8 0.0310(12) 0.0298(13) 0.0284(11) -0.014(2) 0.0164(10) -0.009(2)
O3 0.0264(14) 0.0235(15) 0.0347(15) 0.000 0.0132(12) 0.000

loop_
_atom_type_symbol
_atom_type_description
_atom_type_scat_dispersion_real
_atom_type_scat_dispersion_imag
_atom_type_scat_source
C C .0033 .0016 'International Tables Vol C Tables 4.2.6.8 and 6.1.1.4'
H H .0000 .0000 'International Tables Vol C Tables 4.2.6.8 and 6.1.1.4'
Ag Ag -.8971 1.1015 'International Tables Vol C Tables 4.2.6.8 and 6.1.1.4'
N N .0061 .0033 'International Tables Vol C Tables 4.2.6.8 and 6.1.1.4'
O O .0106 .0060 'International Tables Vol C Tables 4.2.6.8 and 6.1.1.4'

loop_
_geom_angle_atom_site_label_1
_geom_angle_atom_site_label_2
_geom_angle_atom_site_label_3
_geom_angle
_geom_angle_site_symmetry_1
_geom_angle_site_symmetry_3
_geom_angle_publ_flag
N1 Ag1 N2 154.49(8) . 1_565 ?
N1 Ag1 O1 116.75(7) . . ?
N2 Ag1 O1 85.77(8) 1_565 . ?
C7 O1 Ag1 107.41(16) . . ?
C1 N1 Ag1 115.57(17) . . ?
C1 N1 H1A 108.4 . . ?
Ag1 N1 H1A 108.4 . . ?
C1 N1 H1B 108.4 . . ?
Ag1 N1 H1B 108.4 . . ?
H1A N1 H1B 107.4 . . ?
C2 N2 Ag1 113.93(17) . 1_545 ?
C2 N2 H2A 108.8 . . ?
Ag1 N2 H2A 108.8 1_545 . ?
C2 N2 H2B 108.8 . . ?
Ag1 N2 H2B 108.8 1_545 . ?
H2A N2 H2B 107.7 . . ?
N1 C1 C6 110.5(3) . . ?
N1 C1 C2 110.76(19) . . ?
C6 C1 C2 111.2(2) . . ?
N1 C1 H1 108.1 . . ?
C6 C1 H1 108.1 . . ?
C2 C1 H1 108.1 . . ?
N2 C2 C3 110.3(3) . . ?
N2 C2 C1 110.3(2) . . ?
C3 C2 C1 111.3(2) . . ?
N2 C2 H2 108.3 . . ?
C3 C2 H2 108.3 . . ?
C1 C2 H2 108.3 . . ?
C4 C3 C2 111.5(3) . . ?
C4 C3 H3A 109.3 . . ?
C2 C3 H3A 109.3 . . ?
C4 C3 H3B 109.3 . . ?
C2 C3 H3B 109.3 . . ?
H3A C3 H3B 108.0 . . ?
C3 C4 C5 111.5(3) . . ?
C3 C4 H4A 109.3 . . ?
C5 C4 H4A 109.3 . . ?
C3 C4 H4B 109.3 . . ?
C5 C4 H4B 109.3 . . ?
H4A C4 H4B 108.0 . . ?
C4 C5 C6 111.1(2) . . ?
C4 C5 H5A 109.4 . . ?
C6 C5 H5A 109.4 . . ?
C4 C5 H5B 109.4 . . ?
C6 C5 H5B 109.4 . . ?
H5A C5 H5B 108.0 . . ?
C1 C6 C5 111.6(3) . . ?
C1 C6 H6A 109.3 . . ?
C5 C6 H6A 109.3 . . ?
C1 C6 H6B 109.3 . . ?
C5 C6 H6B 109.3 . . ?
H6A C6 H6B 108.0 . . ?
O2 C7 O1 124.3(2) . . ?
O2 C7 C8 119.0(2) . . ?
O1 C7 C8 116.6(3) . . ?
C7 C8 H8A 109.5 . . ?
C7 C8 H8B 109.5 . . ?
H8A C8 H8B 109.5 . . ?
C7 C8 H8C 109.5 . . ?
H8A C8 H8C 109.5 . . ?
H8B C8 H8C 109.5 . . ?

loop_
_geom_bond_atom_site_label_1
_geom_bond_atom_site_label_2
_geom_bond_distance
_geom_bond_site_symmetry_2
_geom_bond_publ_flag
Ag1 N1 2.176(2) . ?
Ag1 N2 2.220(2) 1_565 ?
Ag1 O1 2.4694(19) . ?
O1 C7 1.260(3) . ?
O2 C7 1.252(3) . ?
N1 C1 1.476(3) . ?
N1 H1A 0.9200 . ?
N1 H1B 0.9200 . ?
N2 C2 1.474(3) . ?
N2 Ag1 2.220(2) 1_545 ?
N2 H2A 0.9200 . ?
N2 H2B 0.9200 . ?
C1 C6 1.521(4) . ?
C1 C2 1.524(3) . ?
C1 H1 1.0000 . ?
C2 C3 1.519(4) . ?
C2 H2 1.0000 . ?
C3 C4 1.516(5) . ?
C3 H3A 0.9900 . ?
C3 H3B 0.9900 . ?
C4 C5 1.520(4) . ?
C4 H4A 0.9900 . ?
C4 H4B 0.9900 . ?
C5 C6 1.527(4) . ?
C5 H5A 0.9900 . ?
C5 H5B 0.9900 . ?
C6 H6A 0.9900 . ?
C6 H6B 0.9900 . ?
C7 C8 1.522(7) . ?
C8 H8A 0.9800 . ?
C8 H8B 0.9800 . ?
C8 H8C 0.9800 . ?
O3 H3O 0.7679 . ?
